data_1559232
loop_
_publ_author_name
'Kofod, Pauli'
'Larsen, Erik'
'Larsen, Sine'
'Petersen, Carsten H.'
'Springborg, Johan'
'Wang, Dong-Ni'

_publ_section_title
;
 A Werner-Type Alkyl Cobalt(III) Compound: Formation of a Carbon--Cobalt
 Bond Demonstrated by 13C, 59Co NMR and X-Ray Structure Determinations
;
_journal_name_full 'Acta Chemica Scandinavica'
_journal_page_first 841
_journal_page_last 853
_journal_paper_doi 10.3891/acta.chem.scand.46-0841
_journal_volume 46
_journal_year 1992
_chemical_formula_sum 'C11 H29 Cl3 Co N5 O12 S'
_chemical_formula_weight 620.74
_chemical_name_common
;
[Co(tacn)(aeaps)](ClO4)3
;
_space_group_IT_number 61
_space_group_name_Hall '-P 2ac 2ab'
_space_group_name_H-M_alt 'P b c a'
_symmetry_cell_setting orthorhombic
_symmetry_Int_Tables_number 61
_symmetry_space_group_name_Hall '-P 2ac 2ab'
_symmetry_space_group_name_H-M 'P b c a'
_cell_angle_alpha 90.
_cell_angle_beta 90.
_cell_angle_gamma 90.
_cell_formula_units_Z 8
_cell_length_a 28.094(4)
_cell_length_b 10.580(3)
_cell_length_c 14.620(1)
_cell_volume 4345.6(14)
_diffrn_ambient_temperature 110
_diffrn_radiation_probe x-ray
_diffrn_radiation_type MoK\a
_diffrn_radiation_wavelength 0.71073
_exptl_absorpt_coefficient_mu 1.321
_exptl_crystal_density_diffrn 1.898
_exptl_crystal_F_000 2560
_refine_ls_goodness_of_fit_ref 1.6
_refine_ls_number_parameters 385
_refine_ls_number_reflns 3590
_refine_ls_R_factor_gt 0.042
_refine_ls_wR_factor_gt 0.059
_cod_data_source_file Acta-Chem-Scand-1992-46-841-1.cif
_cod_data_source_block 1
_cod_original_formula_sum 'C11 H29 Co Cl3 N5 O12 S'
_cod_database_code 1559232

loop_
_space_group_symop_id
_space_group_symop_operation_xyz
1 x,y,z
2 1/2-x,-y,1/2+z
3 1/2+x,1/2-y,-z
4 -x,1/2+y,1/2-z
5 -x,-y,-z
6 1/2+x,y,1/2-z
7 1/2-x,1/2+y,z
8 x,1/2-y,1/2+z

loop_
_atom_site_label
_atom_site_type_symbol
_atom_site_thermal_displace_type
_atom_site_fract_x
_atom_site_fract_y
_atom_site_fract_z
_atom_site_occupancy
_atom_site_U_iso_or_equiv
_atom_site_calc_flag
_atom_site_refinement_flags
_atom_site_disorder_assembly
_atom_site_disorder_group
Co Co Uiso 0.87781(2) 0.02683(6) 0.22125(4) 1.000 0.0075(1) . . . .
S S Uiso 0.93179(4) -0.11800(10) 0.26364(8) 1.000 0.0124(3) . . . .
Cl1 Cl Uiso 0.24138(4) 0.22710(10) 0.07892(7) 1.000 0.0117(3) . . . .
Cl2 Cl Uiso 0.97933(4) 0.30090(10) 0.45583(7) 1.000 0.0146(3) . . . .
Cl3 Cl Uiso 1.12614(4) -0.02710(10) 0.28489(7) 1.000 0.0147(3) . . . .
N1A N Uiso 0.9327(2) 0.1428(4) 0.2007(2) 1.000 0.0122(9) . . . .
N1B N Uiso 0.82420(10) -0.0906(4) 0.2338(3) 1.000 0.0110(8) . . . .
N2A N Uiso 0.87030(10) 0.0942(4) 0.3486(2) 1.000 0.0117(9) . . . .
N2B N Uiso 0.88050(10) -0.0313(4) 0.0924(2) 1.000 0.0110(8) . . . .
N3B N Uiso 0.83060(10) 0.1484(4) 0.1761(3) 1.000 0.0127(9) . . . .
C1A C Uiso 0.9806(2) 0.0824(5) 0.2023(3) 1.000 0.0162(10) . . . .
C1B C Uiso 0.7806(2) 0.0965(5) 0.1863(3) 1.000 0.0148(10) . . . .
C2A C Uiso 0.9831(2) -0.0148(5) 0.2774(3) 1.000 0.0185(10) . . . .
C2B C Uiso 0.7808(2) -0.0131(4) 0.2526(3) 1.000 0.0125(9) . . . .
C3A C Uiso 0.9198(2) -0.1700(5) 0.3793(3) 1.000 0.0163(11) . . . .
C3B C Uiso 0.8187(2) -0.1723(4) 0.1501(3) 1.000 0.0123(10) . . . .
C4A C Uiso 0.9096(2) -0.0673(5) 0.4485(3) 1.000 0.0153(10) . . . .
C4B C Uiso 0.8630(2) -0.1648(5) 0.0919(3) 1.000 0.0158(10) . . . .
C5A C Uiso 0.8653(2) 0.0100(4) 0.4296(3) 1.000 0.0124(9) . . . .
C5B C Uiso 0.8506(2) 0.0529(5) 0.0313(3) 1.000 0.0158(10) . . . .
C6B C Uiso 0.8424(2) 0.1766(5) 0.0783(3) 1.000 0.0151(10) . . . .
O11 O Uiso 0.28240(10) 0.2643(3) 0.1330(2) 1.000 0.0203(8) . . . .
O12 O Uiso 0.22950(10) 0.3261(3) 0.0151(2) 1.000 0.0190(8) . . . .
O13 O Uiso 0.20120(10) 0.2056(3) 0.1389(2) 1.000 0.0208(9) . . . .
O14 O Uiso 0.25270(10) 0.1129(3) 0.0303(2) 1.000 0.0174(8) . . . .
O21 O Uiso 0.9626(2) 0.2461(4) 0.3719(3) 1.000 0.0348(10) . . . .
O22 O Uiso 1.02970(10) 0.3186(3) 0.4497(3) 1.000 0.0220(9) . . . .
O23 O Uiso 0.9684(2) 0.2171(4) 0.5301(3) 1.000 0.0345(10) . . . .
O24 O Uiso 0.95590(10) 0.4207(4) 0.4706(3) 1.000 0.0307(10) . . . .
O31 O Uiso 1.09070(10) -0.0672(4) 0.3503(2) 1.000 0.0231(9) . . . .
O32 O Uiso 1.1700(2) -0.0048(5) 0.3316(3) 1.000 0.0405(13) . . . .
O33 O Uiso 1.1319(2) -0.1277(4) 0.2191(3) 1.000 0.0327(10) . . . .
O34 O Uiso 1.1101(2) 0.0847(4) 0.2398(3) 1.000 0.0352(11) . . . .

loop_
_atom_type_symbol
_atom_type_description
_atom_type_scat_dispersion_real
_atom_type_scat_dispersion_imag
_atom_type_scat_source
C C 0.0033 0.0016 ' International Tables Vol C Tables 4.2.6.8 and 6.1.1.4'
Cl Cl 0.1484 0.1585 ' International Tables Vol C Tables 4.2.6.8 and 6.1.1.4'
Co Co 0.3494 0.9721 ' International Tables Vol C Tables 4.2.6.8 and 6.1.1.4'
N N 0.0061 0.0033 ' International Tables Vol C Tables 4.2.6.8 and 6.1.1.4'
O O 0.0106 0.0060 ' International Tables Vol C Tables 4.2.6.8 and 6.1.1.4'
S S 0.1246 0.1234 ' International Tables Vol C Tables 4.2.6.8 and 6.1.1.4'

loop_
_geom_angle_atom_site_label_1
_geom_angle_atom_site_label_2
_geom_angle_atom_site_label_3
_geom_angle
_geom_angle_site_symmetry_1
_geom_angle_site_symmetry_2
_geom_angle_site_symmetry_3
_geom_angle_publ_flag
S Co N1A 86.51(14) . . . yes
S Co N1B 93.48(12) . . . yes
S Co N2A 93.29(11) . . . yes
S Co N2B 91.42(11) . . . yes
S Co N3B 176.21(13) . . . yes
N1A Co N1B 176.55(16) . . . yes
N1A Co N2A 90.15(14) . . . yes
N1A Co N2B 91.05(13) . . . yes
N1A Co N3B 93.94(17) . . . yes
N1B Co N2A 93.30(16) . . . yes
N1B Co N2B 85.51(16) . . . yes
N1B Co N3B 85.85(15) . . . yes
N2A Co N2B 175.20(14) . . . yes
N2A Co N3B 90.47(16) . . . yes
N2B Co N3B 84.81(17) . . . yes
Co S C2A 98.99(17) . . . yes
Co S C3A 109.87(18) . . . yes
C2A S C3A 103.1(2) . . . yes
O11 Cl1 O12 109.83(18) . . . yes
O11 Cl1 O13 109.37(17) . . . yes
O11 Cl1 O14 108.76(18) . . . yes
O12 Cl1 O13 109.01(18) . . . yes
O12 Cl1 O14 109.99(18) . . . yes
O13 Cl1 O14 109.88(18) . . . yes
O21 Cl2 O22 108.9(3) . . . yes
O22 Cl2 O23 109.9(3) . . . yes
O22 Cl2 O24 110.20(19) . . . yes
O23 Cl2 O24 109.4(3) . . . yes
O21 Cl2 O23 109.1(3) . . . yes
O21 Cl2 O24 109.4(3) . . . yes
O31 Cl3 O32 109.1(2) . . . yes
O32 Cl3 O33 110.1(3) . . . yes
O31 Cl3 O33 107.6(3) . . . yes
O31 Cl3 O34 109.4(3) . . . yes
O33 Cl3 O34 109.8(3) . . . yes
O32 Cl3 O34 110.9(3) . . . yes
Co N1A C1A 115.6(3) . . . yes
Co N1B C3B 111.5(3) . . . yes
Co N1B C2B 107.2(3) . . . yes
C2B N1B C3B 112.4(3) . . . yes
Co N2A C5A 122.4(3) . . . yes
Co N2B C4B 106.6(2) . . . yes
C4B N2B C5B 111.7(3) . . . yes
Co N2B C5B 110.9(3) . . . yes
C1B N3B C6B 111.8(4) . . . yes
Co N3B C1B 110.9(3) . . . yes
Co N3B C6B 107.6(3) . . . yes
N1A C1A C2A 110.3(4) . . . yes
N3B C1B C2B 109.7(4) . . . yes
S C2A C1A 107.0(4) . . . yes
N1B C2B C1B 107.8(4) . . . yes
S C3A C4A 116.2(4) . . . yes
N1B C3B C4B 110.1(4) . . . yes
C3A C4A C5A 114.9(4) . . . no
N2B C4B C3B 108.5(4) . . . yes
N2A C5A C4A 113.0(4) . . . yes
N2B C5B C6B 109.2(4) . . . yes
N3B C6B C5B 107.4(4) . . . yes

loop_
_geom_bond_atom_site_label_1
_geom_bond_atom_site_label_2
_geom_bond_distance
_geom_bond_site_symmetry_1
_geom_bond_site_symmetry_2
_geom_bond_publ_flag
Co S 2.2432(14) . . yes
Co N1A 1.993(5) . . yes
Co N1B 1.961(4) . . yes
Co N2A 2.005(3) . . yes
Co N2B 1.983(3) . . yes
Co N3B 1.962(4) . . yes
S C2A 1.820(6) . . yes
S C3A 1.810(5) . . yes
Cl1 O12 1.442(3) . . yes
Cl1 O13 1.447(3) . . yes
Cl1 O14 1.437(3) . . yes
Cl1 O11 1.452(3) . . yes
Cl2 O21 1.436(5) . . yes
Cl2 O23 1.435(5) . . yes
Cl2 O24 1.444(4) . . yes
Cl2 O22 1.430(3) . . yes
Cl3 O32 1.428(5) . . yes
Cl3 O33 1.444(4) . . yes
Cl3 O34 1.427(5) . . yes
Cl3 O31 1.444(3) . . yes
N1A C1A 1.490(8) . . yes
N1B C2B 1.495(6) . . yes
N1B C3B 1.506(6) . . yes
N2A C5A 1.489(6) . . yes
N2B C4B 1.496(7) . . yes
N2B C5B 1.516(6) . . yes
N3B C1B 1.516(6) . . yes
N3B C6B 1.498(6) . . yes
C1A C2A 1.506(7) . . no
C1B C2B 1.511(7) . . no
C3A C4A 1.512(7) . . no
C3B C4B 1.510(7) . . no
C4A C5A 1.515(8) . . no
C5B C6B 1.496(7) . . no

loop_
_geom_torsion_atom_site_label_1
_geom_torsion_atom_site_label_2
_geom_torsion_atom_site_label_3
_geom_torsion_atom_site_label_4
_geom_torsion
_geom_torsion_site_symmetry_1
_geom_torsion_site_symmetry_2
_geom_torsion_site_symmetry_3
_geom_torsion_site_symmetry_4
_geom_torsion_publ_flag
N1A Co S C2A 14.13(17) . . . . no
N1A Co S C3A 121.7(2) . . . . no
N1B Co S C2A -169.3(2) . . . . no
N1B Co S C3A -61.8(2) . . . . no
N2A Co S C2A -75.82(18) . . . . no
N2A Co S C3A 31.7(2) . . . . no
N2B Co S C2A 105.09(18) . . . . no
N2B Co S C3A -147.4(2) . . . . no
S Co N1A C1A 11.6(3) . . . . no
N2A Co N1A C1A 104.9(3) . . . . no
N2B Co N1A C1A -79.8(3) . . . . no
N3B Co N1A C1A -164.6(3) . . . . no
S Co N1B C2B 154.1(3) . . . . no
S Co N1B C3B -82.6(3) . . . . no
N2A Co N1B C2B 60.6(3) . . . . no
N2A Co N1B C3B -176.1(3) . . . . no
N2B Co N1B C2B -114.8(3) . . . . no
N2B Co N1B C3B 8.6(3) . . . . no
N3B Co N1B C2B -29.7(3) . . . . no
N3B Co N1B C3B 93.7(3) . . . . no
S Co N2A C5A -45.0(3) . . . . no
N1A Co N2A C5A -131.6(3) . . . . no
N1B Co N2A C5A 48.6(3) . . . . no
N3B Co N2A C5A 134.5(3) . . . . no
S Co N2B C4B 63.4(3) . . . . no
S Co N2B C5B -174.8(3) . . . . no
N1A Co N2B C4B 150.0(3) . . . . no
N1A Co N2B C5B -88.3(3) . . . . no
N1B Co N2B C4B -29.9(3) . . . . no
N1B Co N2B C5B 91.8(3) . . . . no
N3B Co N2B C4B -116.2(3) . . . . no
N3B Co N2B C5B 5.6(3) . . . . no
N1A Co N3B C1B -176.3(3) . . . . no
N1A Co N3B C6B 61.2(3) . . . . no
N1B Co N3B C1B 7.1(3) . . . . no
N1B Co N3B C6B -115.4(3) . . . . no
N2A Co N3B C1B -86.1(3) . . . . no
N2A Co N3B C6B 151.4(3) . . . . no
N2B Co N3B C1B 93.0(3) . . . . no
N2B Co N3B C6B -29.5(3) . . . . no
Co S C3A C4A -46.2(4) . . . . no
Co S C2A C1A -37.9(3) . . . . no
C3A S C2A C1A -150.9(3) . . . . no
C2A S C3A C4A 58.6(5) . . . . no
Co N1A C1A C2A -40.4(4) . . . . no
C2B N1B C3B C4B 135.2(4) . . . . no
Co N1B C2B C1B 45.8(4) . . . . no
C3B N1B C2B C1B -77.0(5) . . . . no
Co N1B C3B C4B 14.8(4) . . . . no
Co N2A C5A C4A 65.8(4) . . . . no
C5B N2B C4B C3B -76.1(4) . . . . no
Co N2B C5B C6B 19.7(5) . . . . no
Co N2B C4B C3B 45.1(4) . . . . no
C4B N2B C5B C6B 138.4(4) . . . . no
Co N3B C1B C2B 16.9(4) . . . . no
C6B N3B C1B C2B 137.0(4) . . . . no
C1B N3B C6B C5B -74.3(5) . . . . no
Co N3B C6B C5B 47.6(4) . . . . no
N1A C1A C2A S 51.3(4) . . . . no
N3B C1B C2B N1B -40.8(5) . . . . no
S C3A C4A C5A 63.1(6) . . . . no
N1B C3B C4B N2B -39.3(5) . . . . no
C3A C4A C5A N2A -70.0(5) . . . . no
N2B C5B C6B N3B -43.4(5) . . . . no
